data_2311152
loop_
_publ_author_name
'Akkurt, Mehmet'
'Mohamed, Shaaban K.'
'Marzouk, Adel A. E.'
'Abbasov, V. M.'
'Santoyo-Gonzalez, Francisco'

_publ_section_title
;
 2,4,5-Triphenyl-1-(prop-2-en-1-yl)-1H-imidazole.
;
_journal_coeditor_code ZP2005
_journal_issue 'Pt 6'
_journal_name_full 'Acta crystallographica. Section E, Structure reports online'
_journal_page_first o988
_journal_page_last 9
_journal_paper_doi 10.1107/S1600536813014104
_journal_volume 69
_journal_year 2013
_chemical_formula_iupac 'C24 H20 N2'
_chemical_formula_moiety 'C24 H20 N2'
_chemical_formula_sum 'C24 H20 N2'
_chemical_formula_weight 336.42
_chemical_name_systematic
;
2,4,5-Triphenyl-1-(prop-2-en-1-yl)-1<i>H</i>-imidazole
;
_space_group_IT_number 14
_space_group_name_Hall '-P 2yn'
_space_group_name_H-M_alt 'P 1 21/n 1'
_symmetry_cell_setting monoclinic
_symmetry_space_group_name_Hall '-P 2yn'
_symmetry_space_group_name_H-M 'P 1 21/n 1'
_atom_sites_solution_hydrogens geom
_atom_sites_solution_primary direct
_atom_sites_solution_secondary difmap
_cell_angle_alpha 90
_cell_angle_beta 90.340(5)
_cell_angle_gamma 90
_cell_formula_units_Z 4
_cell_length_a 10.362(3)
_cell_length_b 8.938(2)
_cell_length_c 19.387(5)
_cell_measurement_reflns_used 2698
_cell_measurement_temperature 100(2)
_cell_measurement_theta_max 21.505
_cell_measurement_theta_min 2.223
_cell_volume 1795.5(8)
_computing_cell_refinement 'SAINT (Bruker, 2001)'
_computing_data_collection 'SMART (Bruker, 2001)'
_computing_data_reduction 'SAINT (Bruker, 2001)'
_computing_molecular_graphics 'ORTEP-3 for Windows (Farrugia, 2012)'
_computing_publication_material 'WinGX (Farrugia, 2012) and PLATON (Spek, 2009)'
_computing_structure_refinement 'SHELXL97 (Sheldrick, 2008)'
_computing_structure_solution 'SHELXS97 (Sheldrick, 2008)'
_diffrn_ambient_temperature 100(2)
_diffrn_measured_fraction_theta_full 1.000
_diffrn_measured_fraction_theta_max 1.000
_diffrn_measurement_device_type 'Bruker SMART APEX CCD area-detector'
_diffrn_measurement_method 'phi and omega scans'
_diffrn_radiation_monochromator graphite
_diffrn_radiation_source 'sealed tube'
_diffrn_radiation_type MoK\a
_diffrn_radiation_wavelength 0.71073
_diffrn_reflns_av_R_equivalents 0.0460
_diffrn_reflns_av_sigmaI/netI 0.0363
_diffrn_reflns_limit_h_max 12
_diffrn_reflns_limit_h_min -12
_diffrn_reflns_limit_k_max 10
_diffrn_reflns_limit_k_min -10
_diffrn_reflns_limit_l_max 23
_diffrn_reflns_limit_l_min -23
_diffrn_reflns_number 17127
_diffrn_reflns_reduction_process
;
;
_diffrn_reflns_theta_full 25.00
_diffrn_reflns_theta_max 25.00
_diffrn_reflns_theta_min 2.10
_exptl_absorpt_coefficient_mu 0.073
_exptl_absorpt_correction_T_max 1.000
_exptl_absorpt_correction_T_min 0.990
_exptl_absorpt_correction_type refdelf
_exptl_absorpt_process_details '(XABS2; Parkin <i>et al.</i>, 1995)'
_exptl_crystal_colour colourless
_exptl_crystal_density_diffrn 1.245
_exptl_crystal_density_method 'Not Measured'
_exptl_crystal_description plate
_exptl_crystal_F_000 712
_exptl_crystal_size_max 0.140
_exptl_crystal_size_mid 0.140
_exptl_crystal_size_min 0.003
_refine_diff_density_max 0.491
_refine_diff_density_min -0.290
_refine_ls_extinction_method none
_refine_ls_goodness_of_fit_ref 1.040
_refine_ls_hydrogen_treatment constr
_refine_ls_matrix_type full
_refine_ls_number_parameters 299
_refine_ls_number_reflns 3168
_refine_ls_number_restraints 12
_refine_ls_restrained_S_all 1.038
_refine_ls_R_factor_all 0.0783
_refine_ls_R_factor_gt 0.0619
_refine_ls_shift/su_max 0.000
_refine_ls_shift/su_mean 0.000
_refine_ls_structure_factor_coef Fsqd
_refine_ls_weighting_details 'calc w=1/[\s^2^(Fo^2^)+(0.0987P)^2^+0.7593P] where P=(Fo^2^+2Fc^2^)/3'
_refine_ls_weighting_scheme calc
_refine_ls_wR_factor_gt 0.1676
_refine_ls_wR_factor_ref 0.1825
_reflns_number_gt 2442
_reflns_number_total 3168
_reflns_threshold_expression I>2\s(I)
_cod_data_source_file zp2005sup1.cif
_cod_data_source_block I
_cod_original_sg_symbol_H-M 'P 21/n'
_cod_database_code 2311152

loop_
_symmetry_equiv_pos_site_id
_symmetry_equiv_pos_as_xyz
1 x,y,z
2 1/2-x,1/2+y,1/2-z
3 -x,-y,-z
4 1/2+x,1/2-y,1/2+z

loop_
_atom_site_aniso_label
_atom_site_aniso_U_11
_atom_site_aniso_U_22
_atom_site_aniso_U_33
_atom_site_aniso_U_12
_atom_site_aniso_U_13
_atom_site_aniso_U_23
N1 0.0465(10) 0.0351(10) 0.0414(11) -0.0013(8) 0.0027(9) 0.0000(8)
N2A 0.046(2) 0.028(3) 0.032(3) 0.004(2) -0.0003(18) 0.0005(16)
C1 0.0441(13) 0.0320(12) 0.0449(13) 0.0033(9) 0.0037(10) 0.0038(9)
C2A 0.049(3) 0.029(3) 0.030(3) 0.005(2) -0.003(2) -0.0054(18)
C3 0.0446(13) 0.0327(12) 0.0432(13) 0.0008(9) 0.0022(10) 0.0040(9)
C4 0.0460(13) 0.0309(11) 0.0413(12) -0.0001(9) 0.0022(10) -0.0008(9)
C5 0.0513(14) 0.0391(12) 0.0409(12) 0.0048(10) 0.0069(10) 0.0014(10)
C6 0.0609(16) 0.0417(13) 0.0433(13) 0.0056(11) 0.0074(11) 0.0063(10)
C7 0.0666(16) 0.0457(14) 0.0422(13) -0.0032(12) 0.0094(12) 0.0021(11)
C8 0.0518(14) 0.0391(13) 0.0559(15) -0.0005(11) 0.0143(12) -0.0039(11)
C9 0.0502(14) 0.0319(12) 0.0540(14) 0.0001(10) 0.0025(11) 0.0034(10)
C10 0.0455(13) 0.0305(11) 0.0411(12) 0.0009(9) 0.0034(10) -0.0004(9)
C11 0.0456(13) 0.0334(12) 0.0533(14) 0.0013(10) 0.0012(11) -0.0001(10)
C12 0.0486(14) 0.0419(13) 0.0539(14) -0.0003(11) -0.0080(11) -0.0054(11)
C13 0.0610(15) 0.0465(14) 0.0413(13) 0.0024(12) -0.0080(11) 0.0011(11)
C14 0.0612(16) 0.0450(14) 0.0418(13) -0.0069(12) -0.0030(11) 0.0060(11)
C15 0.0500(13) 0.0384(12) 0.0401(12) -0.0043(10) -0.0033(10) 0.0009(10)
C16A 0.0321(19) 0.041(2) 0.0270(18) 0.0065(16) 0.0013(15) -0.0007(15)
C17A 0.030(3) 0.038(2) 0.051(3) 0.005(2) 0.010(2) 0.000(2)
C18A 0.0308(19) 0.050(2) 0.040(2) -0.0044(17) 0.0001(15) -0.0003(17)
C19A 0.041(2) 0.059(3) 0.041(2) 0.0007(18) -0.0045(16) -0.0068(18)
C20A 0.050(2) 0.063(3) 0.050(2) 0.000(2) 0.0207(19) -0.020(2)
C21A 0.064(3) 0.048(3) 0.038(2) -0.006(2) 0.003(2) -0.0151(18)
C22A 0.0504(16) 0.061(2) 0.0401(14) 0.0030(14) 0.0057(13) 0.0122(12)
C23A 0.0504(16) 0.061(2) 0.0401(14) 0.0030(14) 0.0057(13) 0.0122(12)
C24A 0.0504(16) 0.061(2) 0.0401(14) 0.0030(14) 0.0057(13) 0.0122(12)
C24B 0.060(4) 0.073(4) 0.048(3) -0.007(3) -0.011(3) 0.010(2)
C17B 0.080(7) 0.040(5) 0.136(10) -0.013(5) 0.001(7) -0.001(5)
C18B 0.033(3) 0.066(4) 0.045(3) -0.002(3) -0.002(3) 0.004(3)
C19B 0.060(4) 0.055(4) 0.060(4) -0.009(3) 0.029(3) -0.015(3)
C20B 0.058(4) 0.069(5) 0.062(4) -0.004(4) -0.031(4) -0.018(4)
N2B 0.053(4) 0.036(4) 0.029(4) -0.008(3) 0.001(3) 0.003(3)
C2B 0.052(4) 0.024(5) 0.039(5) -0.005(4) -0.004(4) 0.000(3)
C16B 0.037(3) 0.050(4) 0.031(3) -0.014(3) 0.003(3) -0.008(3)
C23B 0.060(4) 0.073(4) 0.048(3) -0.007(3) -0.011(3) 0.010(2)
C21B 0.085(6) 0.052(4) 0.040(4) 0.007(4) 0.004(4) -0.018(3)
C22B 0.060(4) 0.073(4) 0.048(3) -0.007(3) -0.011(3) 0.010(2)

loop_
_atom_site_type_symbol
_atom_site_label
_atom_site_fract_x
_atom_site_fract_y
_atom_site_fract_z
_atom_site_U_iso_or_equiv
_atom_site_thermal_displace_type
_atom_site_calc_flag
_atom_site_refinement_flags
_atom_site_occupancy
_atom_site_disorder_assembly
_atom_site_disorder_group
N N1 -0.08400(18) 0.74686(19) 0.49897(9) 0.0410(6) Uani d . 1.000 A .
N N2A 0.1170(5) 0.7384(5) 0.5420(2) 0.0353(16) Uani d UP 0.615(3) A 1
C C1 -0.0060(2) 0.8077(2) 0.45077(12) 0.0403(7) Uani d . 1.000 . .
C C2A 0.1231(6) 0.8099(6) 0.4794(3) 0.0360(17) Uani d UP 0.615(3) A 1
C C3 -0.0081(2) 0.6952(2) 0.54940(11) 0.0402(7) Uani d . 1.000 . .
C C4 -0.0590(2) 0.6243(2) 0.61210(11) 0.0394(7) Uani d . 1.000 A .
C C5 0.0089(2) 0.5150(2) 0.64866(11) 0.0437(7) Uani d . 1.000 . .
C C6 -0.0425(2) 0.4520(3) 0.70782(12) 0.0486(8) Uani d . 1.000 A .
C C7 -0.1627(3) 0.4953(3) 0.73117(12) 0.0515(8) Uani d . 1.000 . .
C C8 -0.2316(2) 0.6021(3) 0.69493(13) 0.0489(8) Uani d . 1.000 A .
C C9 -0.1804(2) 0.6654(3) 0.63597(13) 0.0454(8) Uani d . 1.000 . .
C C10 -0.0566(2) 0.8751(2) 0.38715(11) 0.0390(7) Uani d . 1.000 A .
C C11 -0.1781(2) 0.8326(3) 0.36242(12) 0.0441(8) Uani d . 1.000 . .
C C12 -0.2281(2) 0.8935(3) 0.30231(12) 0.0482(8) Uani d . 1.000 A .
C C13 -0.1588(2) 0.9992(3) 0.26605(12) 0.0496(8) Uani d . 1.000 . .
C C14 -0.0392(2) 1.0439(3) 0.29035(12) 0.0494(8) Uani d . 1.000 A .
C C15 0.0118(2) 0.9824(2) 0.35016(11) 0.0429(7) Uani d . 1.000 . .
C C16A 0.2459(4) 0.8604(4) 0.44996(18) 0.0334(11) Uani d P 0.615(3) A 1
C C17A 0.2941(6) 0.9947(9) 0.4667(4) 0.0396(16) Uani d P 0.615(3) A 1
C C18A 0.4150(3) 1.0459(4) 0.43689(18) 0.0403(11) Uani d P 0.615(3) A 1
C C19A 0.4771(4) 0.9553(5) 0.39306(19) 0.0470(14) Uani d P 0.615(3) A 1
C C20A 0.4300(4) 0.8172(5) 0.3761(2) 0.0543(14) Uani d P 0.615(3) A 1
C C21A 0.3143(5) 0.7684(5) 0.4041(2) 0.0500(16) Uani d P 0.615(3) A 1
C C22A 0.2230(4) 0.7339(5) 0.5920(2) 0.0505(10) Uani d P 0.615(3) A 1
C C23A 0.3217(4) 0.6142(5) 0.5810(2) 0.0505(10) Uani d P 0.615(3) A 1
C C24A 0.3129(6) 0.5098(6) 0.5380(2) 0.0505(10) Uani d P 0.615(3) A 1
C C24B 0.3213(17) 0.999(2) 0.4606(8) 0.060(2) Uani d P 0.385(3) A 2
C C17B 0.2961(4) 0.5016(5) 0.5314(2) 0.085(4) Uani d GP 0.385(3) A 2
C C18B 0.4132(4) 0.4561(4) 0.5598(2) 0.0480(19) Uani d GP 0.385(3) A 2
C C19B 0.4774(3) 0.5477(5) 0.6067(2) 0.058(2) Uani d GP 0.385(3) A 2
C C20B 0.4245(4) 0.6848(5) 0.6252(2) 0.063(3) Uani d GP 0.385(3) A 2
N N2B 0.1125(8) 0.7634(8) 0.4574(4) 0.039(2) Uani d UP 0.385(3) A 2
C C2B 0.1184(10) 0.6892(9) 0.5210(5) 0.038(3) Uani d UP 0.385(3) A 2
C C16B 0.2432(3) 0.6387(5) 0.5499(2) 0.0393(19) Uani d GP 0.385(3) A 2
C C23B 0.3136(8) 0.8876(10) 0.4214(4) 0.060(2) Uani d P 0.385(3) A 2
C C21B 0.3074(4) 0.7303(4) 0.5968(2) 0.059(3) Uani d GP 0.385(3) A 2
C C22B 0.2197(8) 0.7681(9) 0.4076(4) 0.060(2) Uani d P 0.385(3) A 2
H H6 0.00520 0.37850 0.73250 0.0580 Uiso c R 1.000 . .
H H7 -0.19750 0.45210 0.77180 0.0620 Uiso c R 1.000 A .
H H8 -0.31430 0.63210 0.71050 0.0590 Uiso c R 1.000 . .
H H9 -0.22900 0.73820 0.61130 0.0540 Uiso c R 1.000 A .
H H5 0.09120 0.48350 0.63290 0.0530 Uiso c R 1.000 A .
H H22B 0.26730 0.83200 0.59130 0.0610 Uiso c RP 0.615(3) A 1
H H23A 0.39730 0.61750 0.60890 0.0610 Uiso c RP 0.615(3) A 1
H H24A 0.23890 0.50240 0.50900 0.0610 Uiso c RP 0.615(3) A 1
H H24B 0.38020 0.43820 0.53430 0.0610 Uiso c RP 0.615(3) A 1
H H11 -0.22710 0.76080 0.38720 0.0530 Uiso c R 1.000 A .
H H12 -0.31050 0.86250 0.28590 0.0580 Uiso c R 1.000 . .
H H13 -0.19300 1.04080 0.22470 0.0600 Uiso c R 1.000 A .
H H14 0.00840 1.11730 0.26590 0.0590 Uiso c R 1.000 . .
H H15 0.09440 1.01370 0.36610 0.0510 Uiso c R 1.000 A .
H H17A 0.24920 1.05690 0.49830 0.0480 Uiso c RP 0.615(3) A 1
H H18A 0.44920 1.14150 0.44820 0.0490 Uiso c RP 0.615(3) A 1
H H19A 0.55590 0.98800 0.37330 0.0560 Uiso c RP 0.615(3) A 1
H H20A 0.47620 0.75470 0.34530 0.0650 Uiso c RP 0.615(3) A 1
H H21A 0.28130 0.67260 0.39230 0.0600 Uiso c RP 0.615(3) A 1
H H22A 0.18590 0.72080 0.63850 0.0610 Uiso c RP 0.615(3) A 1
H H17B 0.25230 0.43900 0.49930 0.1020 Uiso c RP 0.385(3) A 2
H H18B 0.44940 0.36250 0.54720 0.0570 Uiso c RP 0.385(3) A 2
H H19B 0.55740 0.51670 0.62610 0.0700 Uiso c RP 0.385(3) A 2
H H20B 0.46830 0.74740 0.65720 0.0760 Uiso c RP 0.385(3) A 2
H H21B 0.27130 0.82390 0.60940 0.0710 Uiso c RP 0.385(3) A 2
H H22C 0.26510 0.67060 0.40850 0.0730 Uiso c RP 0.385(3) A 2
H H22D 0.18350 0.78200 0.36070 0.0730 Uiso c RP 0.385(3) A 2
H H23B 0.38800 0.87800 0.39330 0.0730 Uiso c RP 0.385(3) A 2
H H24C 0.25300 1.02150 0.49140 0.0730 Uiso c RP 0.385(3) A 2
H H24D 0.39560 1.06170 0.45950 0.0730 Uiso c RP 0.385(3) A 2

loop_
_atom_type_symbol
_atom_type_description
_atom_type_scat_dispersion_real
_atom_type_scat_dispersion_imag
_atom_type_scat_source
C C 0.0033 0.0016 ' International Tables Vol C Tables 4.2.6.8 and 6.1.1.4'
H H 0.0000 0.0000 ' International Tables Vol C Tables 4.2.6.8 and 6.1.1.4'
N N 0.0061 0.0033 ' International Tables Vol C Tables 4.2.6.8 and 6.1.1.4'

loop_
_geom_angle_atom_site_label_1
_geom_angle_atom_site_label_2
_geom_angle_atom_site_label_3
_geom_angle
_geom_angle_publ_flag
C1 N1 C3 107.06(18) no
C2A N2A C3 105.9(4) no
C2A N2A C22A 124.1(5) no
C3 N2A C22A 129.4(3) no
C2B N2B C22B 124.0(8) no
C1 N2B C2B 105.6(7) no
C1 N2B C22B 130.0(7) no
N1 C1 C2A 107.2(3) no
N2B C1 C10 122.9(4) no
N1 C1 C10 122.26(19) no
N1 C1 N2B 112.2(4) no
C2A C1 C10 130.0(3) no
N2A C2A C1 106.6(5) no
N2A C2A C16A 122.1(5) no
C1 C2A C16A 131.1(4) no
N2B C2B C3 106.7(7) no
C3 C2B C16B 132.1(7) no
N2B C2B C16B 120.8(8) no
C2B C3 C4 129.6(4) no
N1 C3 C4 122.82(19) no
N1 C3 C2B 105.6(4) no
N1 C3 N2A 112.5(2) no
N2A C3 C4 123.8(2) no
C5 C4 C9 118.0(2) no
C3 C4 C5 122.63(19) no
C3 C4 C9 119.34(19) no
C4 C5 C6 120.6(2) no
C5 C6 C7 120.5(2) no
C6 C7 C8 119.4(2) no
C7 C8 C9 120.2(2) no
C4 C9 C8 121.2(2) no
C11 C10 C15 118.1(2) no
C1 C10 C11 119.59(19) no
C1 C10 C15 122.34(19) no
C10 C11 C12 120.9(2) no
C11 C12 C13 120.3(2) no
C12 C13 C14 119.5(2) no
C13 C14 C15 120.5(2) no
C10 C15 C14 120.7(2) no
C17A C16A C21A 119.3(5) no
C2A C16A C21A 120.5(4) no
C2A C16A C17A 120.3(4) no
C2B C16B C17B 121.1(5) no
C17B C16B C21B 120.0(3) no
C2B C16B C21B 118.9(5) no
C16A C17A C18A 120.4(6) no
C16B C17B C18B 120.0(4) no
C17A C18A C19A 118.6(4) no
C17B C18B C19B 120.0(4) no
C18A C19A C20A 121.7(4) no
C18B C19B C20B 120.0(3) no
C19A C20A C21A 119.8(4) no
C19B C20B C21B 120.0(4) no
C16A C21A C20A 120.2(4) no
C16B C21B C20B 120.0(4) no
N2A C22A C23A 115.9(4) no
N2B C22B C23B 113.7(7) no
C22A C23A C24A 125.4(4) no
C22B C23B C24B 136.7(11) no
C4 C5 H5 120.00 no
C6 C5 H5 120.00 no
C5 C6 H6 120.00 no
C7 C6 H6 120.00 no
C6 C7 H7 120.00 no
C8 C7 H7 120.00 no
C7 C8 H8 120.00 no
C9 C8 H8 120.00 no
C4 C9 H9 119.00 no
C8 C9 H9 119.00 no
C10 C11 H11 120.00 no
C12 C11 H11 120.00 no
C11 C12 H12 120.00 no
C13 C12 H12 120.00 no
C12 C13 H13 120.00 no
C14 C13 H13 120.00 no
C13 C14 H14 120.00 no
C15 C14 H14 120.00 no
C10 C15 H15 120.00 no
C14 C15 H15 120.00 no
C16A C17A H17A 120.00 no
C18A C17A H17A 120.00 no
C16B C17B H17B 120.00 no
C18B C17B H17B 120.00 no
C17A C18A H18A 121.00 no
C19A C18A H18A 121.00 no
C17B C18B H18B 120.00 no
C19B C18B H18B 120.00 no
C18A C19A H19A 119.00 no
C20A C19A H19A 119.00 no
C18B C19B H19B 120.00 no
C20B C19B H19B 120.00 no
C19A C20A H20A 120.00 no
C21A C20A H20A 120.00 no
C19B C20B H20B 120.00 no
C21B C20B H20B 120.00 no
C16A C21A H21A 120.00 no
C20A C21A H21A 120.00 no
C20B C21B H21B 120.00 no
C16B C21B H21B 120.00 no
N2A C22A H22B 108.00 no
N2A C22A H22A 108.00 no
H22A C22A H22B 107.00 no
C23A C22A H22A 108.00 no
C23A C22A H22B 108.00 no
N2B C22B H22D 109.00 no
H22C C22B H22D 108.00 no
C23B C22B H22C 109.00 no
C23B C22B H22D 109.00 no
N2B C22B H22C 109.00 no
C22A C23A H23A 117.00 no
C24A C23A H23A 117.00 no
C22B C23B H23B 112.00 no
C24B C23B H23B 112.00 no
H24A C24A H24B 120.00 no
C23A C24A H24A 120.00 no
C23A C24A H24B 120.00 no
C23B C24B H24C 120.00 no
C23B C24B H24D 120.00 no
H24C C24B H24D 120.00 no

loop_
_geom_bond_atom_site_label_1
_geom_bond_atom_site_label_2
_geom_bond_distance
_geom_bond_publ_flag
N1 C1 1.353(3) no
N1 C3 1.334(3) no
N2A C2A 1.373(7) no
N2A C3 1.361(6) no
N2A C22A 1.461(6) no
N2B C2B 1.401(12) no
N2B C22B 1.477(11) no
N2B C1 1.296(8) no
C1 C2A 1.445(7) no
C1 C10 1.467(3) no
C2A C16A 1.469(7) no
C2B C3 1.426(10) no
C2B C16B 1.477(11) no
C3 C4 1.471(3) no
C4 C5 1.395(3) no
C4 C9 1.392(3) no
C5 C6 1.387(3) no
C6 C7 1.383(4) no
C7 C8 1.382(4) no
C8 C9 1.384(4) no
C10 C11 1.397(3) no
C10 C15 1.394(3) no
C11 C12 1.384(3) no
C12 C13 1.381(3) no
C13 C14 1.382(3) no
C14 C15 1.385(3) no
C16A C17A 1.339(9) no
C16A C21A 1.406(6) no
C16B C17B 1.390(6) no
C16B C21B 1.390(6) no
C17A C18A 1.457(7) no
C17B C18B 1.390(6) no
C18A C19A 1.341(5) no
C18B C19B 1.390(6) no
C19A C20A 1.367(6) no
C19B C20B 1.390(6) no
C20A C21A 1.389(6) no
C20B C21B 1.390(6) no
C22A C23A 1.496(6) no
C22B C23B 1.468(12) no
C23A C24A 1.254(6) no
C23B C24B 1.255(19) no
C5 H5 0.9500 no
C6 H6 0.9500 no
C7 H7 0.9500 no
C8 H8 0.9500 no
C9 H9 0.9500 no
C11 H11 0.9500 no
C12 H12 0.9500 no
C13 H13 0.9500 no
C14 H14 0.9500 no
C15 H15 0.9500 no
C17A H17A 0.9500 no
C17B H17B 0.9500 no
C18A H18A 0.9500 no
C18B H18B 0.9500 no
C19A H19A 0.9500 no
C19B H19B 0.9500 no
C20A H20A 0.9500 no
C20B H20B 0.9500 no
C21A H21A 0.9500 no
C21B H21B 0.9500 no
C22A H22A 0.9900 no
C22A H22B 0.9900 no
C22B H22C 0.9900 no
C22B H22D 0.9900 no
C23A H23A 0.9500 no
C23B H23B 0.9500 no
C24A H24A 0.9500 no
C24A H24B 0.9500 no
C24B H24C 0.9500 no
C24B H24D 0.9500 no

loop_
_geom_hbond_atom_site_label_D
_geom_hbond_atom_site_label_H
_geom_hbond_atom_site_label_A
_geom_hbond_site_symmetry_A
_geom_hbond_distance_DH
_geom_hbond_distance_HA
_geom_hbond_distance_DA
_geom_hbond_angle_DHA
_geom_hbond_publ_flag
C17A H17A N1 3_576 0.95 2.45 3.246(8) 141 yes
C24A H24A N2A . 0.95 2.54 2.882(8) 101 no
C21A H21A Cg3 3_566 0.95 2.98 3.888(5) 160 yes
C21B H21B Cg4 3_576 0.95 2.99 3.914(4) 163 yes

loop_
_geom_torsion_atom_site_label_1
_geom_torsion_atom_site_label_2
_geom_torsion_atom_site_label_3
_geom_torsion_atom_site_label_4
_geom_torsion
_geom_torsion_publ_flag
C3 N1 C1 C2A -8.2(3) no
C3 N1 C1 C10 179.56(17) no
C1 N1 C3 N2A 9.1(3) no
C1 N1 C3 C4 178.39(17) no
C3 N2A C22A C23A 105.6(5) no
C2A N2A C3 N1 -6.0(4) no
C22A N2A C3 N1 165.4(4) no
C2A N2A C3 C4 -175.2(3) no
C22A N2A C3 C4 -3.8(6) no
C3 N2A C2A C16A -174.0(4) no
C3 N2A C2A C1 0.6(5) no
C22A N2A C2A C1 -171.4(4) no
C2A N2A C22A C23A -84.4(6) no
C22A N2A C2A C16A 14.0(8) no
N1 C1 C10 C11 -23.1(3) no
N1 C1 C2A N2A 4.7(4) no
C2A C1 C10 C15 -14.0(4) no
C2A C1 C10 C11 166.6(3) no
N1 C1 C2A C16A 178.7(5) no
C10 C1 C2A N2A 176.1(3) no
C10 C1 C2A C16A -9.9(7) no
N1 C1 C10 C15 156.25(19) no
N2A C2A C16A C17A -86.4(7) no
N2A C2A C16A C21A 93.4(6) no
C1 C2A C16A C21A -79.8(6) no
C1 C2A C16A C17A 100.4(7) no
N1 C3 C4 C9 -28.6(3) no
N2A C3 C4 C5 -41.4(4) no
N1 C3 C4 C5 150.5(2) no
N2A C3 C4 C9 139.5(3) no
C9 C4 C5 C6 -1.4(3) no
C3 C4 C5 C6 179.5(2) no
C5 C4 C9 C8 1.2(3) no
C3 C4 C9 C8 -179.6(2) no
C4 C5 C6 C7 0.7(3) no
C5 C6 C7 C8 0.1(4) no
C6 C7 C8 C9 -0.2(4) no
C7 C8 C9 C4 -0.4(4) no
C1 C10 C11 C12 -179.6(2) no
C11 C10 C15 C14 -0.5(3) no
C1 C10 C15 C14 -179.8(2) no
C15 C10 C11 C12 1.1(3) no
C10 C11 C12 C13 -0.8(4) no
C11 C12 C13 C14 -0.1(4) no
C12 C13 C14 C15 0.7(4) no
C13 C14 C15 C10 -0.4(3) no
C2A C16A C17A C18A -179.2(5) no
C17A C16A C21A C20A -0.6(7) no
C21A C16A C17A C18A 1.0(8) no
C2A C16A C21A C20A 179.6(4) no
C16A C17A C18A C19A -0.6(8) no
C17A C18A C19A C20A -0.2(6) no
C18A C19A C20A C21A 0.6(6) no
C19A C20A C21A C16A -0.2(6) no
N2A C22A C23A C24A -8.4(7) no
